data_4104969
loop_
_publ_author_name
'Jennifer L. McBee'
'Jose Escalada'
'T. Don Tilley'

_publ_section_title
;
 High Oxidation State Rhodium and Iridium Bis(silyl)dihydride Complexes
 Supported by a Chelating Pyridyl-Pyrrolide Ligand
;
_journal_name_full 'Journal of the American Chemical Society'
_journal_page_first 12703
_journal_page_last 12713
_journal_paper_doi 10.1021/ja9035169
_journal_volume 131
_journal_year 2009
_chemical_formula_moiety 'C57 H47 Ir N2 Si2'
_chemical_formula_sum 'C57 H47 Ir N2 Si2'
_chemical_formula_weight 1008.33
_chemical_name_systematic
; 
 ? 
;
_space_group_IT_number 14
_symmetry_cell_setting monoclinic
_symmetry_space_group_name_Hall '-P 2yn'
_symmetry_space_group_name_H-M 'P 1 21/n 1'
_atom_sites_solution_hydrogens geom
_atom_sites_solution_primary direct
_atom_sites_solution_secondary difmap
_audit_creation_method SHELXL-97
_cell_angle_alpha 90.00
_cell_angle_beta 93.4190(10)
_cell_angle_gamma 90.00
_cell_formula_units_Z 4
_cell_length_a 11.9089(11)
_cell_length_b 15.3952(14)
_cell_length_c 25.034(2)
_cell_measurement_reflns_used 8942
_cell_measurement_temperature 153(2)
_cell_measurement_theta_max 23.77
_cell_measurement_theta_min 2.27
_cell_volume 4581.6(7)
_computing_structure_refinement 'SHELXL-97 (Sheldrick, 2008)'
_computing_structure_solution 'SHELXS-97 (Sheldrick, 2008)'
_diffrn_ambient_temperature 153(2)
_diffrn_measured_fraction_theta_full 0.925
_diffrn_measured_fraction_theta_max 0.925
_diffrn_measurement_device_type 'Bruker P4'
_diffrn_measurement_method 'omega and phi scans'
_diffrn_radiation_monochromator graphite
_diffrn_radiation_source 'fine-focus sealed tube'
_diffrn_radiation_type MoK\a
_diffrn_radiation_wavelength 0.71073
_diffrn_reflns_av_R_equivalents 0.0410
_diffrn_reflns_av_sigmaI/netI 0.0484
_diffrn_reflns_limit_h_max 14
_diffrn_reflns_limit_h_min -11
_diffrn_reflns_limit_k_max 17
_diffrn_reflns_limit_k_min -17
_diffrn_reflns_limit_l_max 30
_diffrn_reflns_limit_l_min -24
_diffrn_reflns_number 20840
_diffrn_reflns_theta_full 25.36
_diffrn_reflns_theta_max 25.36
_diffrn_reflns_theta_min 1.55
_exptl_absorpt_coefficient_mu 3.007
_exptl_absorpt_correction_T_max 0.7530
_exptl_absorpt_correction_T_min 0.4864
_exptl_absorpt_correction_type multi-scan
_exptl_absorpt_process_details 'sadabs, 2004'
_exptl_crystal_colour red
_exptl_crystal_density_diffrn 1.459
_exptl_crystal_description block
_exptl_crystal_F_000 2024
_exptl_crystal_size_max 0.28
_exptl_crystal_size_mid 0.20
_exptl_crystal_size_min 0.10
_refine_diff_density_max 1.065
_refine_diff_density_min -2.380
_refine_diff_density_rms 0.204
_refine_ls_extinction_method none
_refine_ls_goodness_of_fit_ref 1.008
_refine_ls_hydrogen_treatment mixed
_refine_ls_matrix_type full
_refine_ls_number_parameters 567
_refine_ls_number_reflns 7784
_refine_ls_number_restraints 0
_refine_ls_restrained_S_all 1.008
_refine_ls_R_factor_all 0.0437
_refine_ls_R_factor_gt 0.0318
_refine_ls_shift/su_max 0.004
_refine_ls_shift/su_mean 0.000
_refine_ls_structure_factor_coef Fsqd
_refine_ls_weighting_details 'calc w=1/[\s^2^(Fo^2^)+(0.0700P)^2^+0.0000P] where P=(Fo^2^+2Fc^2^)/3'
_refine_ls_weighting_scheme calc
_refine_ls_wR_factor_gt 0.0810
_refine_ls_wR_factor_ref 0.1010
_reflns_number_gt 6541
_reflns_number_total 7784
_reflns_threshold_expression >2sigma(I)
_cod_data_source_file ja9035169_si_006.cif
_cod_data_source_block jme336
_cod_original_cell_volume 4581.5(7)
_cod_original_sg_symbol_H-M 'P 21/n'
_cod_database_code 4104969

loop_
_symmetry_equiv_pos_as_xyz
'x, y, z'
'-x+1/2, y+1/2, -z+1/2'
'-x, -y, -z'
'x-1/2, -y-1/2, z-1/2'

loop_
_atom_site_label
_atom_site_type_symbol
_atom_site_fract_x
_atom_site_fract_y
_atom_site_fract_z
_atom_site_U_iso_or_equiv
_atom_site_adp_type
_atom_site_occupancy
_atom_site_symmetry_multiplicity
_atom_site_calc_flag
_atom_site_refinement_flags
Ir1 Ir -0.476818(14) 0.235302(11) 0.652418(7) 0.01663(9) Uani 1 1 d .
Si2 Si -0.37449(11) 0.36425(8) 0.65253(5) 0.0186(3) Uani 1 1 d .
Si1 Si -0.46858(11) 0.14867(8) 0.57612(5) 0.0190(3) Uani 1 1 d .
N2 N -0.5869(3) 0.2368(2) 0.71174(16) 0.0181(9) Uani 1 1 d .
N1 N -0.3847(3) 0.1680(2) 0.71512(14) 0.0190(8) Uani 1 1 d .
C3 C -0.5399(4) 0.2141(3) 0.76204(18) 0.0187(10) Uani 1 1 d .
C10 C -0.6876(4) 0.2773(3) 0.71918(19) 0.0191(10) Uani 1 1 d .
C7 C -0.5071(4) 0.1973(3) 0.50857(18) 0.0223(10) Uani 1 1 d .
C9 C -0.1519(4) 0.3017(3) 0.6749(2) 0.0260(11) Uani 1 1 d .
H9A H -0.1578 0.2845 0.6393 0.031 Uiso 1 1 calc R
C11 C -0.5652(5) 0.2417(3) 0.9724(2) 0.0332(13) Uani 1 1 d .
H11A H -0.5559 0.2421 1.0095 0.040 Uiso 1 1 calc R
C12 C -0.5732(5) 0.2619(3) 0.4067(2) 0.0312(13) Uani 1 1 d .
H12A H -0.5944 0.2838 0.3730 0.037 Uiso 1 1 calc R
C13 C -0.5050(4) 0.4363(3) 0.73538(19) 0.0244(11) Uani 1 1 d .
H13A H -0.4863 0.3859 0.7544 0.029 Uiso 1 1 calc R
C14 C -0.2280(4) 0.3725(3) 0.7490(2) 0.0280(12) Uani 1 1 d .
H14A H -0.2855 0.4028 0.7643 0.034 Uiso 1 1 calc R
C16 C -0.4670(4) 0.4471(3) 0.68407(18) 0.0192(10) Uani 1 1 d .
C17 C -0.3311(4) 0.4104(3) 0.58670(19) 0.0233(11) Uani 1 1 d .
C18 C -0.6103(4) 0.2412(3) 0.8015(2) 0.0196(10) Uani 1 1 d .
C19 C -0.5922(4) 0.2386(3) 0.8605(2) 0.0208(11) Uani 1 1 d .
C20 C -0.4812(5) 0.2734(3) 0.9418(2) 0.0325(13) Uani 1 1 d .
H20A H -0.4153 0.2955 0.9584 0.039 Uiso 1 1 calc R
C21 C -0.4951(5) 0.2721(3) 0.8866(2) 0.0286(12) Uani 1 1 d .
H21A H -0.4385 0.2942 0.8664 0.034 Uiso 1 1 calc R
C22 C -0.6011(4) 0.5733(3) 0.7310(2) 0.0345(13) Uani 1 1 d .
H22A H -0.6451 0.6152 0.7465 0.041 Uiso 1 1 calc R
C23 C -0.4793(4) 0.2103(3) 0.4134(2) 0.0285(12) Uani 1 1 d .
H23A H -0.4380 0.1967 0.3842 0.034 Uiso 1 1 calc R
C25 C -0.5664(4) 0.5851(3) 0.6800(2) 0.0315(12) Uani 1 1 d .
H25A H -0.5871 0.6350 0.6609 0.038 Uiso 1 1 calc R
C26 C -0.2416(4) 0.3467(3) 0.69606(19) 0.0221(11) Uani 1 1 d .
C27 C -0.7870(4) 0.2567(3) 0.6296(2) 0.0303(13) Uani 1 1 d .
H27A H -0.7560 0.2014 0.6277 0.036 Uiso 1 1 calc R
C28 C -0.2215(4) 0.0977(3) 0.75633(19) 0.0255(11) Uani 1 1 d .
H28A H -0.1497 0.0751 0.7532 0.031 Uiso 1 1 calc R
C29 C -0.6367(5) 0.2817(3) 0.4497(2) 0.0307(12) Uani 1 1 d .
H29A H -0.7011 0.3157 0.4449 0.037 Uiso 1 1 calc R
C30 C -0.6779(4) 0.0564(3) 0.5579(2) 0.0277(12) Uani 1 1 d .
H30A H -0.6822 0.0838 0.5248 0.033 Uiso 1 1 calc R
C31 C -0.7611(4) 0.3095(3) 0.67459(18) 0.0210(10) Uani 1 1 d .
C32 C -0.5852(4) 0.0729(3) 0.59352(18) 0.0198(10) Uani 1 1 d .
C34 C -0.7037(4) 0.2794(3) 0.77343(19) 0.0210(11) Uani 1 1 d .
H34A H -0.7663 0.3023 0.7889 0.025 Uiso 1 1 calc R
C35 C -0.0550(4) 0.2823(4) 0.7058(2) 0.0320(13) Uani 1 1 d .
H35A H 0.0029 0.2515 0.6910 0.038 Uiso 1 1 calc R
C36 C -0.2261(5) -0.0477(3) 0.5903(2) 0.0347(13) Uani 1 1 d .
H36A H -0.2247 -0.1068 0.5978 0.042 Uiso 1 1 calc R
C37 C -0.8078(4) 0.3920(3) 0.6755(2) 0.0284(12) Uani 1 1 d .
H37A H -0.7901 0.4282 0.7046 0.034 Uiso 1 1 calc R
C38 C -0.2709(4) 0.0979(3) 0.8053(2) 0.0294(12) Uani 1 1 d .
H38A H -0.2330 0.0742 0.8354 0.035 Uiso 1 1 calc R
C39 C -0.5005(4) 0.5226(3) 0.65705(19) 0.0252(11) Uani 1 1 d .
H39A H -0.4781 0.5315 0.6225 0.030 Uiso 1 1 calc R
C40 C -0.6026(4) 0.2498(3) 0.5005(2) 0.0264(12) Uani 1 1 d .
H40A H -0.6443 0.2639 0.5295 0.032 Uiso 1 1 calc R
C41 C -0.4459(4) 0.1783(3) 0.46397(18) 0.0236(11) Uani 1 1 d .
H41A H -0.3818 0.1439 0.4682 0.028 Uiso 1 1 calc R
C42 C -0.3279(4) -0.0040(3) 0.58572(19) 0.0279(12) Uani 1 1 d .
H42A H -0.3941 -0.0344 0.5905 0.034 Uiso 1 1 calc R
C43 C -0.5825(4) 0.0296(3) 0.64322(19) 0.0279(12) Uani 1 1 d .
H43A H -0.5216 0.0385 0.6676 0.033 Uiso 1 1 calc R
C44 C -0.1299(5) 0.3541(4) 0.7798(2) 0.0340(13) Uani 1 1 d .
H44A H -0.1221 0.3726 0.8152 0.041 Uiso 1 1 calc R
C45 C -0.6624(5) 0.2096(4) 0.9475(2) 0.0364(13) Uani 1 1 d .
H45A H -0.7197 0.1892 0.9678 0.044 Uiso 1 1 calc R
C46 C -0.8588(4) 0.2871(4) 0.5882(2) 0.0363(14) Uani 1 1 d .
H46A H -0.8757 0.2519 0.5586 0.044 Uiso 1 1 calc R
C47 C -0.6684(5) -0.0259(3) 0.6567(2) 0.0358(13) Uani 1 1 d .
H47A H -0.6661 -0.0524 0.6902 0.043 Uiso 1 1 calc R
C48 C -0.8805(5) 0.4214(4) 0.6339(2) 0.0380(14) Uani 1 1 d .
H48A H -0.9120 0.4765 0.6357 0.046 Uiso 1 1 calc R
C49 C -0.2815(4) 0.1316(3) 0.71296(19) 0.0225(11) Uani 1 1 d .
H49A H -0.2496 0.1295 0.6800 0.027 Uiso 1 1 calc R
C50 C -0.4309(4) 0.1704(3) 0.76379(18) 0.0202(10) Uani 1 1 d .
C51 C -0.6752(4) 0.2075(4) 0.8923(2) 0.0305(12) Uani 1 1 d .
H51A H -0.7410 0.1848 0.8761 0.037 Uiso 1 1 calc R
C53 C -0.1268(5) -0.0037(4) 0.5838(2) 0.0395(14) Uani 1 1 d .
H53A H -0.0584 -0.0328 0.5879 0.047 Uiso 1 1 calc R
C54 C -0.1295(4) 0.0837(4) 0.5711(2) 0.0346(13) Uani 1 1 d .
H54A H -0.0630 0.1131 0.5655 0.042 Uiso 1 1 calc R
C55 C -0.3332(4) 0.0849(3) 0.57409(17) 0.0196(10) Uani 1 1 d .
C56 C -0.7573(4) -0.0414(3) 0.6200(2) 0.0342(13) Uani 1 1 d .
H56A H -0.8137 -0.0801 0.6283 0.041 Uiso 1 1 calc R
C59 C -0.3765(4) 0.1335(3) 0.80891(19) 0.0257(11) Uani 1 1 d .
H59A H -0.4109 0.1329 0.8413 0.031 Uiso 1 1 calc R
C62 C -0.2308(4) 0.1274(3) 0.56662(19) 0.0271(12) Uani 1 1 d .
H62A H -0.2313 0.1863 0.5585 0.033 Uiso 1 1 calc R
C64 C -0.7631(5) 0.0006(3) 0.5706(2) 0.0353(13) Uani 1 1 d .
H64A H -0.8241 -0.0089 0.5463 0.042 Uiso 1 1 calc R
C65 C -0.0444(4) 0.3084(4) 0.7581(2) 0.0374(14) Uani 1 1 d .
H65A H 0.0206 0.2953 0.7789 0.045 Uiso 1 1 calc R
C1 C -0.4038(4) 0.4088(3) 0.5410(2) 0.0295(12) Uani 1 1 d .
H1A H -0.4730 0.3810 0.5421 0.035 Uiso 1 1 calc R
C2 C -0.2271(4) 0.4526(3) 0.5831(2) 0.0305(12) Uani 1 1 d .
H2A H -0.1760 0.4537 0.6127 0.037 Uiso 1 1 calc R
C8 C -0.5702(4) 0.4991(3) 0.7587(2) 0.0334(13) Uani 1 1 d .
H8A H -0.5929 0.4910 0.7933 0.040 Uiso 1 1 calc R
C4 C -0.2735(5) 0.4908(4) 0.4917(2) 0.0442(16) Uani 1 1 d .
H4A H -0.2553 0.5184 0.4604 0.053 Uiso 1 1 calc R
C5 C -0.9061(5) 0.3694(4) 0.5901(2) 0.0418(15) Uani 1 1 d .
H5A H -0.9544 0.3891 0.5621 0.050 Uiso 1 1 calc R
C6 C -0.3748(5) 0.4478(3) 0.4937(2) 0.0373(14) Uani 1 1 d .
H6A H -0.4238 0.4451 0.4634 0.045 Uiso 1 1 calc R
C15 C -0.1998(5) 0.4929(4) 0.5357(2) 0.0411(15) Uani 1 1 d .
H15A H -0.1312 0.5213 0.5340 0.049 Uiso 1 1 calc R
H1 H -0.541(3) 0.289(2) 0.6070(13) -0.008(8) Uiso 1 1 d .
H2 H -0.362(6) 0.249(3) 0.613(2) 0.043(18) Uiso 1 1 d .

loop_
_atom_site_aniso_label
_atom_site_aniso_U_11
_atom_site_aniso_U_22
_atom_site_aniso_U_33
_atom_site_aniso_U_23
_atom_site_aniso_U_13
_atom_site_aniso_U_12
Ir1 0.01340(12) 0.01935(13) 0.01752(12) 0.00055(7) 0.00411(8) 0.00128(7)
Si2 0.0163(7) 0.0199(7) 0.0199(7) 0.0005(5) 0.0027(5) 0.0018(5)
Si1 0.0180(7) 0.0202(7) 0.0191(7) 0.0014(5) 0.0033(5) 0.0015(5)
N2 0.013(2) 0.023(2) 0.019(2) -0.0006(16) 0.0024(17) 0.0011(15)
N1 0.018(2) 0.019(2) 0.020(2) -0.0016(16) 0.0065(17) -0.0028(16)
C3 0.015(2) 0.022(2) 0.019(2) 0.0037(19) 0.0000(19) -0.0031(19)
C10 0.014(2) 0.019(3) 0.025(3) -0.0019(19) 0.006(2) -0.0018(18)
C7 0.022(3) 0.022(3) 0.022(3) 0.001(2) -0.002(2) -0.003(2)
C9 0.021(3) 0.029(3) 0.028(3) 0.001(2) 0.002(2) 0.000(2)
C11 0.033(3) 0.041(3) 0.026(3) 0.000(2) 0.004(3) 0.002(2)
C12 0.042(4) 0.031(3) 0.020(3) 0.005(2) -0.003(3) -0.003(2)
C13 0.024(3) 0.017(2) 0.032(3) -0.001(2) 0.006(2) -0.004(2)
C14 0.023(3) 0.033(3) 0.029(3) -0.004(2) 0.002(2) 0.001(2)
C16 0.014(2) 0.020(2) 0.024(3) -0.0047(19) -0.001(2) -0.0039(19)
C17 0.025(3) 0.021(3) 0.024(3) 0.004(2) 0.007(2) 0.003(2)
C18 0.015(3) 0.023(2) 0.022(3) -0.0019(19) 0.005(2) -0.0040(19)
C19 0.018(3) 0.021(2) 0.023(3) -0.0032(19) 0.002(2) 0.0020(19)
C20 0.026(3) 0.046(4) 0.025(3) -0.007(2) -0.003(2) -0.010(2)
C21 0.020(3) 0.040(3) 0.026(3) 0.001(2) 0.006(2) -0.006(2)
C22 0.018(3) 0.028(3) 0.058(4) -0.013(3) 0.008(3) 0.005(2)
C23 0.032(3) 0.030(3) 0.024(3) 0.000(2) 0.005(2) -0.001(2)
C25 0.022(3) 0.024(3) 0.048(3) 0.001(2) -0.002(3) 0.006(2)
C26 0.016(2) 0.024(3) 0.027(3) 0.004(2) 0.001(2) -0.0038(19)
C27 0.017(3) 0.041(3) 0.034(3) -0.005(2) 0.002(2) 0.005(2)
C28 0.021(3) 0.025(3) 0.031(3) 0.002(2) 0.004(2) 0.007(2)
C29 0.028(3) 0.027(3) 0.036(3) 0.006(2) -0.004(2) 0.002(2)
C30 0.027(3) 0.027(3) 0.030(3) -0.005(2) 0.008(2) -0.002(2)
C31 0.013(2) 0.031(3) 0.020(2) 0.003(2) 0.006(2) 0.002(2)
C32 0.016(2) 0.020(2) 0.024(3) -0.0043(19) 0.003(2) -0.0007(19)
C34 0.013(2) 0.026(3) 0.025(3) -0.004(2) 0.004(2) 0.0012(19)
C35 0.014(3) 0.038(3) 0.044(3) 0.001(3) 0.005(2) -0.001(2)
C36 0.032(3) 0.029(3) 0.044(3) 0.005(2) 0.006(3) 0.008(2)
C37 0.024(3) 0.034(3) 0.027(3) 0.001(2) 0.005(2) 0.002(2)
C38 0.025(3) 0.032(3) 0.032(3) 0.008(2) 0.001(2) 0.007(2)
C39 0.019(3) 0.032(3) 0.024(3) 0.001(2) -0.001(2) 0.000(2)
C40 0.023(3) 0.035(3) 0.022(3) 0.000(2) 0.006(2) 0.000(2)
C41 0.024(3) 0.019(2) 0.027(3) 0.001(2) 0.002(2) 0.003(2)
C42 0.024(3) 0.028(3) 0.032(3) -0.001(2) 0.007(2) 0.003(2)
C43 0.031(3) 0.026(3) 0.027(3) 0.001(2) 0.003(2) -0.002(2)
C44 0.033(3) 0.043(3) 0.025(3) 0.000(2) -0.008(2) 0.001(3)
C45 0.029(3) 0.057(4) 0.025(3) 0.004(3) 0.008(2) -0.006(3)
C46 0.022(3) 0.067(4) 0.020(3) -0.009(3) 0.001(2) 0.000(3)
C47 0.042(3) 0.028(3) 0.039(3) 0.001(2) 0.017(3) -0.005(2)
C48 0.030(3) 0.040(3) 0.044(4) 0.015(3) 0.003(3) 0.006(3)
C49 0.017(3) 0.024(3) 0.027(3) 0.003(2) 0.006(2) 0.003(2)
C50 0.018(2) 0.017(2) 0.026(3) -0.003(2) 0.004(2) -0.0023(19)
C51 0.020(3) 0.045(3) 0.026(3) 0.003(2) 0.001(2) -0.010(2)
C53 0.025(3) 0.040(3) 0.055(4) 0.007(3) 0.006(3) 0.008(2)
C54 0.019(3) 0.044(3) 0.042(3) 0.004(3) 0.012(3) 0.003(2)
C55 0.019(3) 0.025(3) 0.015(2) -0.0018(19) 0.002(2) 0.000(2)
C56 0.028(3) 0.028(3) 0.048(4) -0.008(2) 0.018(3) -0.009(2)
C59 0.022(3) 0.030(3) 0.026(3) 0.002(2) 0.004(2) 0.006(2)
C62 0.028(3) 0.024(3) 0.030(3) 0.002(2) 0.010(2) 0.000(2)
C64 0.024(3) 0.036(3) 0.047(4) -0.012(3) 0.006(3) -0.005(2)
C65 0.021(3) 0.047(4) 0.042(3) 0.009(3) -0.010(3) -0.002(3)
C1 0.029(3) 0.029(3) 0.031(3) 0.003(2) 0.002(2) 0.003(2)
C2 0.027(3) 0.031(3) 0.033(3) 0.000(2) 0.007(2) 0.001(2)
C8 0.029(3) 0.031(3) 0.043(3) -0.009(2) 0.018(3) -0.009(2)
C4 0.056(4) 0.042(3) 0.038(3) 0.017(3) 0.027(3) 0.010(3)
C5 0.024(3) 0.070(4) 0.030(3) 0.014(3) -0.002(3) 0.002(3)
C6 0.049(4) 0.038(3) 0.025(3) 0.004(2) 0.004(3) 0.010(3)
C15 0.034(3) 0.039(3) 0.053(4) 0.010(3) 0.023(3) -0.001(3)

loop_
_atom_type_symbol
_atom_type_description
_atom_type_scat_dispersion_real
_atom_type_scat_dispersion_imag
_atom_type_scat_source
C C 0.0033 0.0016 'International Tables Vol C Tables 4.2.6.8 and 6.1.1.4'
H H 0.0000 0.0000 'International Tables Vol C Tables 4.2.6.8 and 6.1.1.4'
N N 0.0061 0.0033 'International Tables Vol C Tables 4.2.6.8 and 6.1.1.4'
Si Si 0.0817 0.0704 'International Tables Vol C Tables 4.2.6.8 and 6.1.1.4'
Ir Ir -1.4442 7.9887 'International Tables Vol C Tables 4.2.6.8 and 6.1.1.4'

loop_
_geom_angle_atom_site_label_1
_geom_angle_atom_site_label_2
_geom_angle_atom_site_label_3
_geom_angle
N2 Ir1 N1 78.11(14)
N2 Ir1 Si2 110.38(11)
N1 Ir1 Si2 99.65(10)
N2 Ir1 Si1 131.48(11)
N1 Ir1 Si1 106.25(10)
Si2 Ir1 Si1 116.10(4)
N2 Ir1 H1 102.4(12)
N1 Ir1 H1 177.3(13)
Si2 Ir1 H1 77.7(13)
Si1 Ir1 H1 75.5(12)
N2 Ir1 H2 165.4(19)
N1 Ir1 H2 95(2)
Si2 Ir1 H2 57.7(16)
Si1 Ir1 H2 62.6(18)
H1 Ir1 H2 84(2)
C26 Si2 C16 110.2(2)
C26 Si2 C17 107.0(2)
C16 Si2 C17 107.8(2)
C26 Si2 Ir1 107.42(15)
C16 Si2 Ir1 104.95(14)
C17 Si2 Ir1 119.25(16)
C7 Si1 C32 108.1(2)
C7 Si1 C55 110.2(2)
C32 Si1 C55 109.1(2)
C7 Si1 Ir1 119.20(16)
C32 Si1 Ir1 95.55(14)
C55 Si1 Ir1 113.31(15)
C10 N2 C3 107.4(4)
C10 N2 Ir1 135.1(3)
C3 N2 Ir1 114.5(3)
C49 N1 C50 117.5(4)
C49 N1 Ir1 126.9(3)
C50 N1 Ir1 115.3(3)
N2 C3 C18 109.8(4)
N2 C3 C50 116.9(4)
C18 C3 C50 133.3(4)
N2 C10 C34 108.5(4)
N2 C10 C31 122.5(4)
C34 C10 C31 129.0(4)
C40 C7 C41 117.5(4)
C40 C7 Si1 120.8(4)
C41 C7 Si1 121.5(4)
C35 C9 C26 121.7(5)
C35 C9 H9A 119.2
C26 C9 H9A 119.2
C45 C11 C20 119.6(5)
C45 C11 H11A 120.2
C20 C11 H11A 120.2
C23 C12 C29 120.6(5)
C23 C12 H12A 119.7
C29 C12 H12A 119.7
C8 C13 C16 121.5(5)
C8 C13 H13A 119.2
C16 C13 H13A 119.2
C26 C14 C44 121.3(5)
C26 C14 H14A 119.3
C44 C14 H14A 119.3
C39 C16 C13 116.6(4)
C39 C16 Si2 121.2(4)
C13 C16 Si2 122.2(4)
C1 C17 C2 117.5(4)
C1 C17 Si2 121.3(4)
C2 C17 Si2 121.1(4)
C3 C18 C34 105.1(4)
C3 C18 C19 129.7(4)
C34 C18 C19 125.0(4)
C51 C19 C21 117.2(5)
C51 C19 C18 121.0(4)
C21 C19 C18 121.7(5)
C21 C20 C11 120.0(5)
C21 C20 H20A 120.0
C11 C20 H20A 120.0
C20 C21 C19 121.4(5)
C20 C21 H21A 119.3
C19 C21 H21A 119.3
C8 C22 C25 119.4(5)
C8 C22 H22A 120.3
C25 C22 H22A 120.3
C12 C23 C41 120.2(5)
C12 C23 H23A 119.9
C41 C23 H23A 119.9
C22 C25 C39 120.1(5)
C22 C25 H25A 120.0
C39 C25 H25A 120.0
C14 C26 C9 117.0(4)
C14 C26 Si2 124.0(4)
C9 C26 Si2 118.9(4)
C46 C27 C31 119.9(5)
C46 C27 H27A 120.0
C31 C27 H27A 120.0
C49 C28 C38 118.0(5)
C49 C28 H28A 121.0
C38 C28 H28A 121.0
C12 C29 C40 119.1(5)
C12 C29 H29A 120.4
C40 C29 H29A 120.4
C64 C30 C32 122.0(5)
C64 C30 H30A 119.0
C32 C30 H30A 119.0
C37 C31 C27 118.2(5)
C37 C31 C10 121.3(4)
C27 C31 C10 120.5(4)
C30 C32 C43 116.8(4)
C30 C32 Si1 122.0(4)
C43 C32 Si1 121.2(4)
C10 C34 C18 109.2(4)
C10 C34 H34A 125.4
C18 C34 H34A 125.4
C65 C35 C9 119.8(5)
C65 C35 H35A 120.1
C9 C35 H35A 120.1
C53 C36 C42 120.3(5)
C53 C36 H36A 119.9
C42 C36 H36A 119.9
C31 C37 C48 121.2(5)
C31 C37 H37A 119.4
C48 C37 H37A 119.4
C59 C38 C28 119.7(5)
C59 C38 H38A 120.2
C28 C38 H38A 120.2
C25 C39 C16 122.1(5)
C25 C39 H39A 119.0
C16 C39 H39A 119.0
C29 C40 C7 121.5(5)
C29 C40 H40A 119.2
C7 C40 H40A 119.2
C23 C41 C7 121.1(5)
C23 C41 H41A 119.5
C7 C41 H41A 119.5
C36 C42 C55 121.3(5)
C36 C42 H42A 119.3
C55 C42 H42A 119.3
C47 C43 C32 121.8(5)
C47 C43 H43A 119.1
C32 C43 H43A 119.1
C65 C44 C14 120.1(5)
C65 C44 H44A 120.0
C14 C44 H44A 120.0
C11 C45 C51 120.1(5)
C11 C45 H45A 119.9
C51 C45 H45A 119.9
C27 C46 C5 121.1(5)
C27 C46 H46A 119.4
C5 C46 H46A 119.4
C56 C47 C43 119.3(5)
C56 C47 H47A 120.3
C43 C47 H47A 120.3
C5 C48 C37 120.4(5)
C5 C48 H48A 119.8
C37 C48 H48A 119.8
N1 C49 C28 124.0(4)
N1 C49 H49A 118.0
C28 C49 H49A 118.0
N1 C50 C59 121.3(4)
N1 C50 C3 113.0(4)
C59 C50 C3 125.7(4)
C45 C51 C19 121.8(5)
C45 C51 H51A 119.1
C19 C51 H51A 119.1
C36 C53 C54 119.8(5)
C36 C53 H53A 120.1
C54 C53 H53A 120.1
C62 C54 C53 120.1(5)
C62 C54 H54A 120.0
C53 C54 H54A 120.0
C42 C55 C62 117.0(4)
C42 C55 Si1 122.0(4)
C62 C55 Si1 120.7(4)
C47 C56 C64 120.4(5)
C47 C56 H56A 119.8
C64 C56 H56A 119.8
C38 C59 C50 119.4(4)
C38 C59 H59A 120.3
C50 C59 H59A 120.3
C54 C62 C55 121.6(5)
C54 C62 H62A 119.2
C55 C62 H62A 119.2
C30 C64 C56 119.6(5)
C30 C64 H64A 120.2
C56 C64 H64A 120.2
C35 C65 C44 120.1(5)
C35 C65 H65A 120.0
C44 C65 H65A 120.0
C6 C1 C17 121.2(5)
C6 C1 H1A 119.4
C17 C1 H1A 119.4
C15 C2 C17 120.7(5)
C15 C2 H2A 119.7
C17 C2 H2A 119.7
C22 C8 C13 120.3(5)
C22 C8 H8A 119.9
C13 C8 H8A 119.9
C15 C4 C6 120.2(5)
C15 C4 H4A 119.9
C6 C4 H4A 119.9
C48 C5 C46 119.1(5)
C48 C5 H5A 120.4
C46 C5 H5A 120.4
C4 C6 C1 120.1(5)
C4 C6 H6A 120.0
C1 C6 H6A 120.0
C4 C15 C2 120.3(5)
C4 C15 H15A 119.9
C2 C15 H15A 119.9

loop_
_geom_bond_atom_site_label_1
_geom_bond_atom_site_label_2
_geom_bond_distance
Ir1 N2 2.039(4)
Ir1 N1 2.130(4)
Ir1 Si2 2.3293(13)
Ir1 Si1 2.3365(13)
Ir1 H1 1.57(3)
Ir1 H2 1.74(7)
Si2 C26 1.886(5)
Si2 C16 1.889(5)
Si2 C17 1.895(5)
Si1 C7 1.881(5)
Si1 C32 1.884(5)
Si1 C55 1.891(5)
N2 C10 1.374(6)
N2 C3 1.392(6)
N1 C49 1.355(6)
N1 C50 1.367(6)
C3 C18 1.398(7)
C3 C50 1.459(6)
C10 C34 1.383(7)
C10 C31 1.463(6)
C7 C40 1.400(7)
C7 C41 1.400(6)
C9 C35 1.384(7)
C9 C26 1.403(6)
C9 H9A 0.9300
C11 C45 1.373(8)
C11 C20 1.384(8)
C11 H11A 0.9300
C12 C23 1.374(8)
C12 C29 1.385(8)
C12 H12A 0.9300
C13 C8 1.391(7)
C13 C16 1.397(6)
C13 H13A 0.9300
C14 C26 1.384(7)
C14 C44 1.390(7)
C14 H14A 0.9300
C16 C39 1.391(7)
C17 C1 1.394(7)
C17 C2 1.406(7)
C18 C34 1.408(7)
C18 C19 1.479(7)
C19 C51 1.391(7)
C19 C21 1.393(7)
C20 C21 1.383(7)
C20 H20A 0.9300
C21 H21A 0.9300
C22 C8 1.376(7)
C22 C25 1.378(7)
C22 H22A 0.9300
C23 C41 1.394(6)
C23 H23A 0.9300
C25 C39 1.386(7)
C25 H25A 0.9300
C27 C46 1.385(8)
C27 C31 1.408(7)
C27 H27A 0.9300
C28 C49 1.368(7)
C28 C38 1.390(7)
C28 H28A 0.9300
C29 C40 1.400(7)
C29 H29A 0.9300
C30 C64 1.381(7)
C30 C32 1.400(7)
C30 H30A 0.9300
C31 C37 1.387(7)
C32 C43 1.410(6)
C34 H34A 0.9300
C35 C65 1.368(8)
C35 H35A 0.9300
C36 C53 1.381(7)
C36 C42 1.384(7)
C36 H36A 0.9300
C37 C48 1.390(7)
C37 H37A 0.9300
C38 C59 1.379(7)
C38 H38A 0.9300
C39 H39A 0.9300
C40 H40A 0.9300
C41 H41A 0.9300
C42 C55 1.401(7)
C42 H42A 0.9300
C43 C47 1.391(7)
C43 H43A 0.9300
C44 C65 1.376(7)
C44 H44A 0.9300
C45 C51 1.380(7)
C45 H45A 0.9300
C46 C5 1.387(8)
C46 H46A 0.9300
C47 C56 1.381(8)
C47 H47A 0.9300
C48 C5 1.379(8)
C48 H48A 0.9300
C49 H49A 0.9300
C50 C59 1.390(6)
C51 H51A 0.9300
C53 C54 1.383(7)
C53 H53A 0.9300
C54 C62 1.380(7)
C54 H54A 0.9300
C55 C62 1.406(7)
C56 C64 1.394(8)
C56 H56A 0.9300
C59 H59A 0.9300
C62 H62A 0.9300
C64 H64A 0.9300
C65 H65A 0.9300
C1 C6 1.388(7)
C1 H1A 0.9300
C2 C15 1.395(7)
C2 H2A 0.9300
C8 H8A 0.9300
C4 C15 1.366(8)
C4 C6 1.380(8)
C4 H4A 0.9300
C5 H5A 0.9300
C6 H6A 0.9300
C15 H15A 0.9300

loop_
_geom_torsion_atom_site_label_1
_geom_torsion_atom_site_label_2
_geom_torsion_atom_site_label_3
_geom_torsion_atom_site_label_4
_geom_torsion
N2 Ir1 Si2 C26 91.9(2)
N1 Ir1 Si2 C26 11.12(18)
Si1 Ir1 Si2 C26 -102.42(16)
N2 Ir1 Si2 C16 -25.4(2)
N1 Ir1 Si2 C16 -106.15(18)
Si1 Ir1 Si2 C16 140.31(15)
N2 Ir1 Si2 C17 -146.2(2)
N1 Ir1 Si2 C17 133.0(2)
Si1 Ir1 Si2 C17 19.44(19)
N2 Ir1 Si1 C7 107.3(2)
N1 Ir1 Si1 C7 -164.4(2)
Si2 Ir1 Si1 C7 -54.66(18)
N2 Ir1 Si1 C32 -7.0(2)
N1 Ir1 Si1 C32 81.30(18)
Si2 Ir1 Si1 C32 -169.00(15)
N2 Ir1 Si1 C55 -120.6(2)
N1 Ir1 Si1 C55 -32.22(19)
Si2 Ir1 Si1 C55 77.49(16)
N1 Ir1 N2 C10 170.9(5)
Si2 Ir1 N2 C10 74.9(4)
Si1 Ir1 N2 C10 -87.8(4)
N1 Ir1 N2 C3 13.6(3)
Si2 Ir1 N2 C3 -82.4(3)
Si1 Ir1 N2 C3 114.9(3)
N2 Ir1 N1 C49 177.5(4)
Si2 Ir1 N1 C49 -73.5(4)
Si1 Ir1 N1 C49 47.4(4)
N2 Ir1 N1 C50 -9.8(3)
Si2 Ir1 N1 C50 99.2(3)
Si1 Ir1 N1 C50 -139.8(3)
C10 N2 C3 C18 -0.8(5)
Ir1 N2 C3 C18 162.6(3)
C10 N2 C3 C50 -179.5(4)
Ir1 N2 C3 C50 -16.1(5)
C3 N2 C10 C34 -0.3(5)
Ir1 N2 C10 C34 -158.7(3)
C3 N2 C10 C31 -179.4(4)
Ir1 N2 C10 C31 22.1(7)
C32 Si1 C7 C40 62.9(4)
C55 Si1 C7 C40 -178.0(4)
Ir1 Si1 C7 C40 -44.5(5)
C32 Si1 C7 C41 -113.2(4)
C55 Si1 C7 C41 5.9(5)
Ir1 Si1 C7 C41 139.4(4)
C8 C13 C16 C39 -1.9(7)
C8 C13 C16 Si2 178.0(4)
C26 Si2 C16 C39 122.2(4)
C17 Si2 C16 C39 5.7(4)
Ir1 Si2 C16 C39 -122.4(4)
C26 Si2 C16 C13 -57.6(4)
C17 Si2 C16 C13 -174.1(4)
Ir1 Si2 C16 C13 57.8(4)
C26 Si2 C17 C1 162.3(4)
C16 Si2 C17 C1 -79.2(4)
Ir1 Si2 C17 C1 40.2(4)
C26 Si2 C17 C2 -21.9(5)
C16 Si2 C17 C2 96.6(4)
Ir1 Si2 C17 C2 -144.0(3)
N2 C3 C18 C34 1.6(5)
C50 C3 C18 C34 180.0(5)
N2 C3 C18 C19 -174.2(4)
C50 C3 C18 C19 4.2(9)
C3 C18 C19 C51 -133.1(6)
C34 C18 C19 C51 51.9(7)
C3 C18 C19 C21 51.3(7)
C34 C18 C19 C21 -123.7(6)
C45 C11 C20 C21 -0.3(8)
C11 C20 C21 C19 -0.8(8)
C51 C19 C21 C20 1.0(8)
C18 C19 C21 C20 176.7(5)
C29 C12 C23 C41 -1.0(8)
C8 C22 C25 C39 -0.2(8)
C44 C14 C26 C9 -0.4(7)
C44 C14 C26 Si2 176.9(4)
C35 C9 C26 C14 1.3(7)
C35 C9 C26 Si2 -176.1(4)
C16 Si2 C26 C14 15.8(5)
C17 Si2 C26 C14 132.8(4)
Ir1 Si2 C26 C14 -98.0(4)
C16 Si2 C26 C9 -167.0(4)
C17 Si2 C26 C9 -50.0(4)
Ir1 Si2 C26 C9 79.2(4)
C23 C12 C29 C40 1.3(8)
C46 C27 C31 C37 -0.9(7)
C46 C27 C31 C10 178.5(5)
N2 C10 C31 C37 -133.1(5)
C34 C10 C31 C37 48.0(7)
N2 C10 C31 C27 47.6(6)
C34 C10 C31 C27 -131.4(5)
C64 C30 C32 C43 0.1(7)
C64 C30 C32 Si1 179.7(4)
C7 Si1 C32 C30 3.4(4)
C55 Si1 C32 C30 -116.4(4)
Ir1 Si1 C32 C30 126.6(4)
C7 Si1 C32 C43 -177.1(4)
C55 Si1 C32 C43 63.1(4)
Ir1 Si1 C32 C43 -53.9(4)
N2 C10 C34 C18 1.3(5)
C31 C10 C34 C18 -179.6(4)
C3 C18 C34 C10 -1.8(5)
C19 C18 C34 C10 174.3(4)
C26 C9 C35 C65 -1.1(8)
C27 C31 C37 C48 1.5(7)
C10 C31 C37 C48 -177.9(4)
C49 C28 C38 C59 -1.4(8)
C22 C25 C39 C16 -0.3(8)
C13 C16 C39 C25 1.3(7)
Si2 C16 C39 C25 -178.6(4)
C12 C29 C40 C7 -1.1(8)
C41 C7 C40 C29 0.6(7)
Si1 C7 C40 C29 -175.6(4)
C12 C23 C41 C7 0.5(8)
C40 C7 C41 C23 -0.3(7)
Si1 C7 C41 C23 175.9(4)
C53 C36 C42 C55 0.5(8)
C30 C32 C43 C47 -0.9(7)
Si1 C32 C43 C47 179.5(4)
C26 C14 C44 C65 -0.8(8)
C20 C11 C45 C51 1.2(9)
C31 C27 C46 C5 0.1(8)
C32 C43 C47 C56 2.0(8)
C31 C37 C48 C5 -1.3(8)
C50 N1 C49 C28 -0.2(7)
Ir1 N1 C49 C28 172.4(4)
C38 C28 C49 N1 2.3(8)
C49 N1 C50 C59 -2.8(7)
Ir1 N1 C50 C59 -176.2(4)
C49 N1 C50 C3 177.6(4)
Ir1 N1 C50 C3 4.2(5)
N2 C3 C50 N1 7.6(6)
C18 C3 C50 N1 -170.7(5)
N2 C3 C50 C59 -172.0(4)
C18 C3 C50 C59 9.7(9)
C11 C45 C51 C19 -0.9(9)
C21 C19 C51 C45 -0.1(8)
C18 C19 C51 C45 -175.9(5)
C42 C36 C53 C54 -1.9(9)
C36 C53 C54 C62 2.1(9)
C36 C42 C55 C62 0.8(7)
C36 C42 C55 Si1 -172.3(4)
C7 Si1 C55 C42 -120.1(4)
C32 Si1 C55 C42 -1.6(5)
Ir1 Si1 C55 C42 103.5(4)
C7 Si1 C55 C62 67.1(4)
C32 Si1 C55 C62 -174.4(4)
Ir1 Si1 C55 C62 -69.3(4)
C43 C47 C56 C64 -2.3(8)
C28 C38 C59 C50 -1.4(8)
N1 C50 C59 C38 3.6(7)
C3 C50 C59 C38 -176.9(5)
C53 C54 C62 C55 -0.8(8)
C42 C55 C62 C54 -0.6(7)
Si1 C55 C62 C54 172.5(4)
C32 C30 C64 C56 -0.5(8)
C47 C56 C64 C30 1.6(8)
C9 C35 C65 C44 -0.1(8)
C14 C44 C65 C35 1.1(8)
C2 C17 C1 C6 -0.4(7)
Si2 C17 C1 C6 175.6(4)
C1 C17 C2 C15 1.4(7)
Si2 C17 C2 C15 -174.5(4)
C25 C22 C8 C13 -0.4(8)
C16 C13 C8 C22 1.5(8)
C37 C48 C5 C46 0.4(8)
C27 C46 C5 C48 0.2(8)
C15 C4 C6 C1 1.9(8)
C17 C1 C6 C4 -1.3(8)
C6 C4 C15 C2 -0.9(9)
C17 C2 C15 C4 -0.8(8)
